data_1548242
loop_
_publ_author_name
'Fern\'andez de Luis, Roberto'
'Larrea, Edurne S.'
'Orive, Joseba'
'Fidalgo-Marijuan, Arkaitz'
'Lezama, Luis'
'Arriortua, Mar\'ia I'

_publ_section_title
;
 Open and closed forms of the interpenetrated
 [Cu<sub>2</sub>(Tae)(Bpa)<sub>2</sub>](NO<sub>3</sub>)<sub>2</sub>&#x00B7;nH<sub>2</sub>O:
 magnetic properties and high pressure CO<sub>2</sub>/CH<sub>4</sub> gas
 sorption.
;
_journal_issue 3
_journal_name_full 'Dalton transactions (Cambridge, England : 2003)'
_journal_page_first 958
_journal_page_last 970
_journal_paper_doi 10.1039/c7dt04081d
_journal_volume 47
_journal_year 2018
_chemical_formula_moiety 'C136  H144  N24  O60  Cu8'
_chemical_formula_sum 'C136 H144 Cu8 N24 O60'
_chemical_formula_weight 3583.06
_space_group_IT_number 70
_space_group_name_Hall '-F 2uv 2vw'
_space_group_name_H-M_alt 'F d d d :2'
_symmetry_cell_setting orthorhombic
_symmetry_Int_Tables_number 70
_symmetry_space_group_name_Hall '-F 2uv 2vw'
_symmetry_space_group_name_H-M 'F d d d :2'
_atom_sites_solution_hydrogens geom
_atom_sites_solution_primary direct
_atom_sites_solution_secondary difmap
_audit_conform_dict_location ftp://ftp.iucr.org/pub/cif_core.dic
_audit_conform_dict_name cif_core.dic
_audit_conform_dict_version 2.4.3
_audit_creation_date 2017-11-23T12:08:23-00:00
_audit_creation_method 'WinGX routine CIF_UPDATE'
_audit_update_record
;
2017-11-23 deposited with the CCDC.
2017-11-27 downloaded from the CCDC.
;
_cell_angle_alpha 90
_cell_angle_beta 90
_cell_angle_gamma 90
_cell_formula_units_Z 2
_cell_length_a 10.9218(4)
_cell_length_b 23.5976(5)
_cell_length_c 34.2826(15)
_cell_measurement_reflns_used 3045
_cell_measurement_temperature 100(2)
_cell_measurement_theta_max 28.2073
_cell_measurement_theta_min 1.7225
_cell_measurement_wavelength 0.71073
_cell_volume 8835.6(5)
_computing_cell_refinement
;
        CrysAlisPro, Agilent Technologies,
        Version 1.171.35.11 (release 16-05-2011 CrysAlis171 .NET)
        (compiled May 16 2011,17:55:39)
;
_computing_data_collection
;
        CrysAlisPro, Agilent Technologies,
        Version 1.171.35.11 (release 16-05-2011 CrysAlis171 .NET)
        (compiled May 16 2011,17:55:39)
;
_computing_data_reduction
;
        CrysAlisPro, Agilent Technologies,
        Version 1.171.35.11 (release 16-05-2011 CrysAlis171 .NET)
        (compiled May 16 2011,17:55:39)
;
_computing_molecular_graphics 'Ortep for Windows (Farrugia, 2012)'
_computing_publication_material 'WinGX publication routines (Farrugia, 2012)'
_computing_structure_refinement 'SHELXL-2017/1 (Sheldrick, 2017)'
_diffrn_ambient_temperature 100(2)
_diffrn_detector_area_resol_mean 16.2439
_diffrn_measured_fraction_theta_full 0.978
_diffrn_measured_fraction_theta_max 0.925
_diffrn_measurement_device_type 'SuperNova, Single source at offset), Eos'
_diffrn_measurement_method '\w scans'
_diffrn_orient_matrix_UB_11 -0.0311428
_diffrn_orient_matrix_UB_12 -0.0006945
_diffrn_orient_matrix_UB_13 -0.0181432
_diffrn_orient_matrix_UB_21 0.023542
_diffrn_orient_matrix_UB_22 -0.0275325
_diffrn_orient_matrix_UB_23 -0.0036179
_diffrn_orient_matrix_UB_31 -0.0518618
_diffrn_orient_matrix_UB_32 -0.0120803
_diffrn_orient_matrix_UB_33 0.0092594
_diffrn_radiation_monochromator graphite
_diffrn_radiation_type MoK\a
_diffrn_radiation_wavelength 0.71073
_diffrn_reflns_av_R_equivalents 0.0675
_diffrn_reflns_av_unetI/netI 0.0491
_diffrn_reflns_limit_h_max 14
_diffrn_reflns_limit_h_min -12
_diffrn_reflns_limit_k_max 31
_diffrn_reflns_limit_k_min -29
_diffrn_reflns_limit_l_max 43
_diffrn_reflns_limit_l_min -45
_diffrn_reflns_number 18778
_diffrn_reflns_theta_full 25
_diffrn_reflns_theta_max 28.27
_diffrn_reflns_theta_min 2.1
_exptl_absorpt_coefficient_mu 1.03
_exptl_absorpt_correction_T_max 1
_exptl_absorpt_correction_T_min 0.84915
_exptl_absorpt_correction_type multi-scan
_exptl_absorpt_process_details
;
        CrysAlisPro, Agilent Technologies,
        Version 1.171.35.11 (release 16-05-2011 CrysAlis171 .NET)
        (compiled May 16 2011,17:55:39)
        Empirical absorption correction using spherical harmonics,
 implemented in SCALE3 ABSPACK scaling algorithm.
;
_exptl_crystal_colour Green
_exptl_crystal_density_diffrn 1.347
_exptl_crystal_density_method 'not measured'
_exptl_crystal_description Plate
_exptl_crystal_F_000 3680
_exptl_crystal_size_max 0.20
_exptl_crystal_size_mid 0.20
_exptl_crystal_size_min 0.04
_refine_diff_density_max 1.541
_refine_diff_density_min -0.968
_refine_diff_density_rms 0.14
_refine_ls_extinction_method none
_refine_ls_goodness_of_fit_ref 1.089
_refine_ls_hydrogen_treatment mixed
_refine_ls_matrix_type full
_refine_ls_number_parameters 141
_refine_ls_number_reflns 2544
_refine_ls_number_restraints 9
_refine_ls_restrained_S_all 1.108
_refine_ls_R_factor_all 0.1328
_refine_ls_R_factor_gt 0.0951
_refine_ls_shift/su_max 0
_refine_ls_shift/su_mean 0
_refine_ls_structure_factor_coef Fsqd
_refine_ls_weighting_details 'calc w=1/[\s^2^(Fo^2^)+(0.1546P)^2^+56.3359P] where P=(Fo^2^+2Fc^2^)/3'
_refine_ls_weighting_scheme calc
_refine_ls_wR_factor_gt 0.2491
_refine_ls_wR_factor_ref 0.2743
_reflns_number_gt 1729
_reflns_number_total 2544
_reflns_threshold_expression >2sigma(I)
_cod_data_source_file c7dt04081d2.cif
_cod_data_source_block shelx
_cod_depositor_comments 'Adding full bibliography for 1548242--1548243.cif.'
_cod_original_sg_symbol_H-M 'F d d d'
_cod_database_code 1548242

loop_
_symmetry_equiv_pos_as_xyz
'x, y, z'
'-x+1/4, -y+1/4, z'
'x, -y+1/4, -z+1/4'
'-x+1/4, y, -z+1/4'
'x, y+1/2, z+1/2'
'-x+1/4, -y+3/4, z+1/2'
'x, -y+3/4, -z+3/4'
'-x+1/4, y+1/2, -z+3/4'
'x+1/2, y, z+1/2'
'-x+3/4, -y+1/4, z+1/2'
'x+1/2, -y+1/4, -z+3/4'
'-x+3/4, y, -z+3/4'
'x+1/2, y+1/2, z'
'-x+3/4, -y+3/4, z'
'x+1/2, -y+3/4, -z+1/4'
'-x+3/4, y+1/2, -z+1/4'
'-x, -y, -z'
'x-1/4, y-1/4, -z'
'-x, y-1/4, z-1/4'
'x-1/4, -y, z-1/4'
'-x, -y+1/2, -z+1/2'
'x-1/4, y+1/4, -z+1/2'
'-x, y+1/4, z+1/4'
'x-1/4, -y+1/2, z+1/4'
'-x+1/2, -y, -z+1/2'
'x+1/4, y-1/4, -z+1/2'
'-x+1/2, y-1/4, z+1/4'
'x+1/4, -y, z+1/4'
'-x+1/2, -y+1/2, -z'
'x+1/4, y+1/4, -z'
'-x+1/2, y+1/4, z-1/4'
'x+1/4, -y+1/2, z-1/4'

loop_
_atom_site_label
_atom_site_type_symbol
_atom_site_fract_x
_atom_site_fract_y
_atom_site_fract_z
_atom_site_U_iso_or_equiv
_atom_site_adp_type
_atom_site_occupancy
_atom_site_calc_flag
_atom_site_disorder_assembly
_atom_site_disorder_group
C1 C 0.0112(5) 0.4024(2) 0.09744(18) 0.0409(12) Uani 1 d . .
H1 H -0.001579 0.409494 0.123808 0.049 Uiso 1 calc . .
C2 C -0.0267(5) 0.4416(2) 0.0705(2) 0.0448(13) Uani 1 d . .
H2 H -0.064635 0.474799 0.07877 0.054 Uiso 1 calc . .
C3 C -0.0090(5) 0.4324(2) 0.03119(19) 0.0463(14) Uani 1 d . .
C4 C 0.0444(6) 0.3818(2) 0.0205(2) 0.0548(16) Uani 1 d . .
H4 H 0.055403 0.373207 -0.005773 0.066 Uiso 1 calc . .
C5 C 0.0817(5) 0.3435(2) 0.0490(2) 0.0492(15) Uani 1 d . .
H5 H 0.118384 0.309745 0.04135 0.059 Uiso 1 calc . .
C6 C -0.0459(6) 0.4757(2) 0.0010(2) 0.0561(16) Uani 1 d . .
H6A H -0.126195 0.490603 0.007443 0.067 Uiso 1 calc . .
H6B H -0.051359 0.457544 -0.024328 0.067 Uiso 1 calc . .
C7 C 0.125 0.1569(3) 0.125 0.0327(14) Uani 1 d . .
C8 C 0.0487(5) 0.18545(19) 0.09899(16) 0.0404(12) Uani 1 d . .
C9 C -0.0337(6) 0.1539(2) 0.0719(2) 0.0560(16) Uani 1 d . .
H9A H -0.026013 0.113953 0.076587 0.084 Uiso 1 calc . .
H9B H -0.116953 0.16535 0.076298 0.084 Uiso 1 calc . .
H9C H -0.011258 0.16211 0.04544 0.084 Uiso 1 calc . .
N2 N 0.0667(4) 0.35354(17) 0.08657(15) 0.0410(11) Uani 1 d . .
O1 O 0.0438(4) 0.23977(14) 0.09460(13) 0.0485(10) Uani 1 d . .
OW1 O 0.285(2) 0.2234(11) 0.0220(8) 0.179(9) Uiso 0.5 d A 2
OW2 O 0.522(4) 0.1945(14) 0.0831(10) 0.183(12) Uiso 0.4 d B 2
OW3 O 0.624(10) 0.193(3) 0.111(2) 0.31(4) Uiso 0.35 d C -1
Cu1 Cu 0.125 0.29548(3) 0.125 0.0484(4) Uani 1 d . .
N1A N 0.4137(19) 0.2655(12) 0.0774(7) 0.100(5) Uani 0.25 d D 1
O1A O 0.4600(19) 0.2314(10) 0.0981(6) 0.100(5) Uani 0.25 d D 1
O2A O 0.3180(16) 0.2869(11) 0.0859(7) 0.100(5) Uani 0.25 d D 1
O3A O 0.470(2) 0.2839(11) 0.0498(6) 0.100(5) Uani 0.25 d D 1
N2A N 0.125 0.125 -0.0299(13) 0.203(11) Uani 0.5 d . .
O4A O 0.124(2) 0.1671(12) -0.0124(6) 0.203(11) Uani 0.5 d E -1
O5A O 0.125 0.125 -0.0636(12) 0.203(11) Uani 0.5 d E 2

loop_
_atom_site_aniso_label
_atom_site_aniso_U_11
_atom_site_aniso_U_22
_atom_site_aniso_U_33
_atom_site_aniso_U_23
_atom_site_aniso_U_13
_atom_site_aniso_U_12
C1 0.039(3) 0.018(2) 0.066(3) 0.002(2) 0.003(2) 0.0045(19)
C2 0.043(3) 0.017(2) 0.074(4) 0.006(2) 0.001(3) 0.003(2)
C3 0.044(3) 0.021(2) 0.074(4) 0.017(2) 0.008(3) -0.003(2)
C4 0.059(3) 0.025(3) 0.080(4) 0.010(3) 0.023(3) -0.002(2)
C5 0.051(3) 0.020(2) 0.077(4) 0.004(2) 0.020(3) 0.002(2)
C6 0.059(4) 0.030(3) 0.080(4) 0.023(3) 0.005(3) -0.003(3)
C7 0.043(4) 0.013(3) 0.041(4) 0 -0.001(3) 0
C8 0.053(3) 0.014(2) 0.055(3) 0.000(2) -0.006(2) -0.001(2)
C9 0.072(4) 0.022(3) 0.073(4) 0.004(3) -0.021(3) -0.007(3)
N2 0.033(2) 0.0166(18) 0.074(3) 0.003(2) 0.001(2) 0.0003(16)
O1 0.060(2) 0.0138(15) 0.072(3) 0.0053(16) -0.027(2) -0.0003(15)
Cu1 0.0526(6) 0.0108(5) 0.0819(8) 0 -0.0252(5) 0
N1A 0.071(8) 0.128(13) 0.100(10) -0.034(9) 0.027(7) -0.004(8)
O1A 0.071(8) 0.128(13) 0.100(10) -0.034(9) 0.027(7) -0.004(8)
O2A 0.071(8) 0.128(13) 0.100(10) -0.034(9) 0.027(7) -0.004(8)
O3A 0.071(8) 0.128(13) 0.100(10) -0.034(9) 0.027(7) -0.004(8)
N2A 0.101(7) 0.34(4) 0.168(15) 0 0 -0.025(16)
O4A 0.101(7) 0.34(4) 0.168(15) 0 0 -0.025(16)
O5A 0.101(7) 0.34(4) 0.168(15) 0 0 -0.025(16)

loop_
_atom_type_symbol
_atom_type_description
_atom_type_scat_dispersion_real
_atom_type_scat_dispersion_imag
_atom_type_scat_source
C C 0.0033 0.0016 'International Tables Vol C Tables 4.2.6.8 and 6.1.1.4'
H H 0 0 'International Tables Vol C Tables 4.2.6.8 and 6.1.1.4'
N N 0.0061 0.0033 'International Tables Vol C Tables 4.2.6.8 and 6.1.1.4'
O O 0.0106 0.006 'International Tables Vol C Tables 4.2.6.8 and 6.1.1.4'
Cu Cu 0.3201 1.2651 'International Tables Vol C Tables 4.2.6.8 and 6.1.1.4'

loop_
_geom_angle_atom_site_label_1
_geom_angle_atom_site_label_2
_geom_angle_atom_site_label_3
_geom_angle
_geom_angle_site_symmetry_1
_geom_angle_site_symmetry_3
N2 C1 C2 121.6(6) . .
C1 C2 C3 120.6(5) . .
C2 C3 C4 117.2(5) . .
C2 C3 C6 121.7(5) . .
C4 C3 C6 121.1(6) . .
C3 C4 C5 119.9(6) . .
N2 C5 C4 122.2(5) . .
C3 C6 C6 111.4(7) . 17_565
C8 C7 C8 122.2(6) 4 .
C8 C7 C7 118.9(3) 4 2
C8 C7 C7 118.9(3) . 2
O1 C8 C7 125.4(5) . .
O1 C8 C9 113.5(5) . .
C7 C8 C9 121.1(5) . .
C5 N2 C1 118.4(5) . .
C5 N2 Cu1 118.7(3) . .
C1 N2 Cu1 122.9(4) . .
C8 O1 Cu1 127.2(3) . .
O1 Cu1 O1 92.3(2) 4 .
O1 Cu1 N2 169.39(19) 4 .
O1 Cu1 N2 87.94(17) . .
O1 Cu1 N2 87.94(17) 4 4
O1 Cu1 N2 169.39(19) . 4
N2 Cu1 N2 93.8(3) . 4
O1A N1A O2A 120.7(11) . .
O1A N1A O3A 120.0(11) . .
O2A N1A O3A 118.7(10) . .

loop_
_geom_bond_atom_site_label_1
_geom_bond_atom_site_label_2
_geom_bond_distance
_geom_bond_site_symmetry_2
C1 N2 1.355(6) .
C1 C2 1.373(8) .
C2 C3 1.378(9) .
C3 C4 1.379(8) .
C3 C6 1.509(8) .
C4 C5 1.393(9) .
C5 N2 1.319(8) .
C6 C6 1.526(12) 17_565
C7 C8 1.395(6) 4
C7 C8 1.395(6) .
C7 C7 1.505(12) 2
C8 O1 1.292(6) .
C8 C9 1.492(8) .
N2 Cu1 2.004(4) .
O1 Cu1 1.898(4) .
N1A O1A 1.187(9) .
N1A O2A 1.197(9) .
N1A O3A 1.206(9) .
N2A O5A 1.155(10) .
N2A O4A 1.160(10) .
